data_4506461
loop_
_publ_author_name
'Thakuria, Ranjit'
'Cherukuvada, Suryanarayan'
'Nangia, Ashwini'

_publ_section_title
;
 Crystal Structures of Pyrogallol, Its Hydrate, and Stable
 MultipleZ&#x2032; Cocrystals with N-Heterocycles Containing Metastable
 Conformers of Pyrogallol
;
_journal_issue 8
_journal_name_full 'Crystal Growth &amp; Design'
_journal_page_first 3944
_journal_paper_doi 10.1021/cg3003367
_journal_volume 12
_journal_year 2012
_chemical_formula_moiety '2(C9 H7 N O), C6 H6 O3'
_chemical_formula_sum 'C24 H20 N2 O5'
_chemical_formula_weight 416.42
_chemical_name_systematic
; 
 1:2 complex of pyrogallol and 2 hydroxyquinoline 
;
_space_group_IT_number 2
_symmetry_cell_setting triclinic
_symmetry_space_group_name_Hall '-P 1'
_symmetry_space_group_name_H-M 'P -1'
_atom_sites_solution_hydrogens geom
_atom_sites_solution_primary direct
_atom_sites_solution_secondary difmap
_audit_creation_method SHELXL-97
_cell_angle_alpha 73.3500(10)
_cell_angle_beta 82.756(2)
_cell_angle_gamma 84.385(2)
_cell_formula_units_Z 2
_cell_length_a 7.6809(7)
_cell_length_b 10.0076(9)
_cell_length_c 13.4348(12)
_cell_measurement_reflns_used 4172
_cell_measurement_temperature 100(2)
_cell_measurement_theta_max 25.85
_cell_measurement_theta_min 2.28
_cell_volume 979.43(15)
_computing_cell_refinement 'Bruker SMART'
_computing_data_collection 'Bruker SMART'
_computing_data_reduction 'Bruker SAINT'
_computing_molecular_graphics 'Bruker SHELXTL'
_computing_publication_material 'Bruker SHELXTL'
_computing_structure_refinement 'SHELXL-97 (Sheldrick, 1997)'
_computing_structure_solution 'SHELXS-97 (Sheldrick, 1990)'
_diffrn_ambient_temperature 100(2)
_diffrn_measured_fraction_theta_full 0.993
_diffrn_measured_fraction_theta_max 0.993
_diffrn_measurement_device_type 'CCD area detector'
_diffrn_measurement_method 'phi and omega scans'
_diffrn_radiation_monochromator graphite
_diffrn_radiation_source 'fine-focus sealed tube'
_diffrn_radiation_type MoK\a
_diffrn_radiation_wavelength 0.71073
_diffrn_reflns_av_R_equivalents 0.0220
_diffrn_reflns_av_sigmaI/netI 0.0256
_diffrn_reflns_limit_h_max 9
_diffrn_reflns_limit_h_min -9
_diffrn_reflns_limit_k_max 12
_diffrn_reflns_limit_k_min -12
_diffrn_reflns_limit_l_max 16
_diffrn_reflns_limit_l_min -16
_diffrn_reflns_number 10078
_diffrn_reflns_theta_full 25.85
_diffrn_reflns_theta_max 25.85
_diffrn_reflns_theta_min 1.59
_exptl_absorpt_coefficient_mu 0.100
_exptl_absorpt_correction_T_max 0.9822
_exptl_absorpt_correction_T_min 0.9649
_exptl_absorpt_correction_type multi-scan
_exptl_absorpt_process_details 'Bruker AXS SADABS program'
_exptl_crystal_colour colorless
_exptl_crystal_density_diffrn 1.412
_exptl_crystal_density_method 'not measured'
_exptl_crystal_description needle
_exptl_crystal_F_000 436
_exptl_crystal_size_max 0.36
_exptl_crystal_size_mid 0.28
_exptl_crystal_size_min 0.18
_refine_diff_density_max 0.232
_refine_diff_density_min -0.295
_refine_diff_density_rms 0.072
_refine_ls_extinction_method none
_refine_ls_goodness_of_fit_ref 1.059
_refine_ls_hydrogen_treatment mixed
_refine_ls_matrix_type full
_refine_ls_number_parameters 300
_refine_ls_number_reflns 3773
_refine_ls_number_restraints 0
_refine_ls_restrained_S_all 1.059
_refine_ls_R_factor_all 0.0463
_refine_ls_R_factor_gt 0.0411
_refine_ls_shift/su_max 0.000
_refine_ls_shift/su_mean 0.000
_refine_ls_structure_factor_coef Fsqd
_refine_ls_weighting_details 'calc w=1/[\s^2^(Fo^2^)+(0.0603P)^2^+0.2114P] where P=(Fo^2^+2Fc^2^)/3'
_refine_ls_weighting_scheme calc
_refine_ls_wR_factor_gt 0.1048
_refine_ls_wR_factor_ref 0.1090
_reflns_number_gt 3356
_reflns_number_total 3773
_reflns_threshold_expression >2sigma(I)
_cod_data_source_file cg3003367_si_010.cif
_cod_data_source_block Pyrogallol_2-hydroxyquinoline
_cod_depositor_comments
;
The following automatic conversions were performed:

'_symmetry_cell_setting' value 'Triclinic' changed to 'triclinic'
according to /home/saulius/struct/CIF-dictionaries/cif_core.dic
dictionary named 'cif_core.dic' version 2.4.2 from 2011-04-26.

Automatic conversion script
Id: cif_fix_values 1891 2012-01-12 08:04:46Z andrius 
;
_cod_original_sg_symbol_H-M 'P-1   '
_cod_database_code 4506461

loop_
_symmetry_equiv_pos_as_xyz
'x, y, z'
'-x, -y, -z'

loop_
_atom_site_label
_atom_site_type_symbol
_atom_site_fract_x
_atom_site_fract_y
_atom_site_fract_z
_atom_site_U_iso_or_equiv
_atom_site_adp_type
_atom_site_occupancy
_atom_site_symmetry_multiplicity
_atom_site_calc_flag
_atom_site_refinement_flags
C1 C 0.19507(17) 0.75128(13) 0.25512(10) 0.0173(3) Uani 1 1 d .
C2 C 0.36227(17) 0.78527(12) 0.26396(9) 0.0165(3) Uani 1 1 d .
C3 C 0.48317(17) 0.82210(13) 0.17555(10) 0.0186(3) Uani 1 1 d .
C4 C 0.43347(18) 0.82967(14) 0.07842(10) 0.0218(3) Uani 1 1 d .
H4 H 0.5149 0.8551 0.0178 0.026 Uiso 1 1 calc R
C5 C 0.26396(18) 0.79986(14) 0.07010(10) 0.0219(3) Uani 1 1 d .
H5 H 0.2294 0.8070 0.0032 0.026 Uiso 1 1 calc R
C6 C 0.14445(17) 0.75993(14) 0.15765(10) 0.0201(3) Uani 1 1 d .
H6 H 0.0293 0.7387 0.1512 0.024 Uiso 1 1 calc R
C7 C 0.28058(16) 0.21410(13) 0.53889(10) 0.0166(3) Uani 1 1 d .
C8 C 0.30912(17) 0.36071(13) 0.51062(10) 0.0191(3) Uani 1 1 d .
H8 H 0.2730 0.4123 0.5598 0.023 Uiso 1 1 calc R
C9 C 0.38601(17) 0.42612(14) 0.41584(10) 0.0197(3) Uani 1 1 d .
H9 H 0.4043 0.5229 0.3995 0.024 Uiso 1 1 calc R
C10 C 0.52265(18) 0.41473(14) 0.23912(11) 0.0230(3) Uani 1 1 d .
H10 H 0.5449 0.5110 0.2196 0.028 Uiso 1 1 calc R
C11 C 0.57081(19) 0.33754(15) 0.16953(11) 0.0246(3) Uani 1 1 d .
H11 H 0.6262 0.3803 0.1020 0.030 Uiso 1 1 calc R
C12 C 0.53825(18) 0.19549(15) 0.19794(11) 0.0233(3) Uani 1 1 d .
H12 H 0.5719 0.1427 0.1493 0.028 Uiso 1 1 calc R
C13 C 0.45864(17) 0.13160(14) 0.29486(10) 0.0200(3) Uani 1 1 d .
H13 H 0.4369 0.0353 0.3134 0.024 Uiso 1 1 calc R
C14 C 0.40965(16) 0.20997(13) 0.36631(10) 0.0172(3) Uani 1 1 d .
C15 C 0.44067(17) 0.35253(13) 0.33921(10) 0.0185(3) Uani 1 1 d .
C16 C 1.13512(17) 0.81212(13) 0.58707(10) 0.0183(3) Uani 1 1 d .
C17 C 1.07669(17) 0.67349(13) 0.60639(10) 0.0196(3) Uani 1 1 d .
H17 H 1.0975 0.6275 0.5528 0.023 Uiso 1 1 calc R
C18 C 0.99272(17) 0.60807(14) 0.69971(10) 0.0202(3) Uani 1 1 d .
H18 H 0.9567 0.5163 0.7109 0.024 Uiso 1 1 calc R
C19 C 0.87282(18) 0.61068(14) 0.88116(11) 0.0231(3) Uani 1 1 d .
H19 H 0.8384 0.5177 0.8965 0.028 Uiso 1 1 calc R
C20 C 0.83986(18) 0.68154(15) 0.95592(11) 0.0247(3) Uani 1 1 d .
H20 H 0.7836 0.6373 1.0228 0.030 Uiso 1 1 calc R
C21 C 0.88900(18) 0.81873(15) 0.93378(11) 0.0235(3) Uani 1 1 d .
H21 H 0.8637 0.8678 0.9854 0.028 Uiso 1 1 calc R
C22 C 0.97375(18) 0.88347(14) 0.83776(10) 0.0208(3) Uani 1 1 d .
H22 H 1.0083 0.9762 0.8234 0.025 Uiso 1 1 calc R
C23 C 1.00829(17) 0.81136(14) 0.76178(10) 0.0180(3) Uani 1 1 d .
C24 C 0.95698(17) 0.67450(13) 0.78220(10) 0.0190(3) Uani 1 1 d .
H1 H -0.018(3) 0.757(2) 0.3439(15) 0.050(6) Uiso 1 1 d .
H2 H 0.331(3) 0.796(2) 0.4044(16) 0.055(6) Uiso 1 1 d .
H3 H 0.667(2) 0.8442(18) 0.2497(14) 0.039(5) Uiso 1 1 d .
H1A H 0.303(2) 0.0561(18) 0.4822(12) 0.029(4) Uiso 1 1 d .
H2A H 1.131(2) 0.9629(18) 0.6526(12) 0.028(4) Uiso 1 1 d .
N1 N 0.32976(14) 0.14731(11) 0.46487(8) 0.0169(2) Uani 1 1 d .
N2 N 1.09421(14) 0.87377(12) 0.66511(8) 0.0184(3) Uani 1 1 d .
O1 O 0.08876(13) 0.70565(10) 0.34679(7) 0.0205(2) Uani 1 1 d .
O2 O 0.41765(12) 0.78015(9) 0.35773(7) 0.0189(2) Uani 1 1 d .
O3 O 0.65073(12) 0.85190(10) 0.18340(8) 0.0235(2) Uani 1 1 d .
O4 O 0.21124(12) 0.14784(9) 0.62796(7) 0.0188(2) Uani 1 1 d .
O5 O 1.21963(12) 0.87575(9) 0.50316(7) 0.0223(2) Uani 1 1 d .

loop_
_atom_site_aniso_label
_atom_site_aniso_U_11
_atom_site_aniso_U_22
_atom_site_aniso_U_33
_atom_site_aniso_U_23
_atom_site_aniso_U_13
_atom_site_aniso_U_12
C1 0.0185(6) 0.0146(6) 0.0176(7) -0.0048(5) 0.0023(5) -0.0008(5)
C2 0.0204(7) 0.0136(6) 0.0157(6) -0.0048(5) -0.0017(5) 0.0012(5)
C3 0.0174(7) 0.0175(6) 0.0211(7) -0.0063(5) -0.0001(5) -0.0021(5)
C4 0.0220(7) 0.0254(7) 0.0167(7) -0.0054(5) 0.0032(5) -0.0032(5)
C5 0.0251(7) 0.0254(7) 0.0168(7) -0.0080(5) -0.0032(5) -0.0011(6)
C6 0.0183(7) 0.0211(7) 0.0223(7) -0.0076(5) -0.0026(5) -0.0024(5)
C7 0.0129(6) 0.0198(6) 0.0178(6) -0.0059(5) -0.0032(5) -0.0007(5)
C8 0.0191(7) 0.0185(6) 0.0219(7) -0.0094(5) -0.0032(5) 0.0007(5)
C9 0.0200(7) 0.0159(6) 0.0232(7) -0.0041(5) -0.0051(5) -0.0015(5)
C10 0.0239(7) 0.0198(7) 0.0232(7) -0.0015(5) -0.0023(6) -0.0052(6)
C11 0.0255(7) 0.0275(7) 0.0170(7) -0.0011(6) 0.0017(5) -0.0041(6)
C12 0.0235(7) 0.0273(7) 0.0202(7) -0.0091(6) -0.0008(5) -0.0008(6)
C13 0.0211(7) 0.0184(6) 0.0207(7) -0.0057(5) -0.0021(5) -0.0018(5)
C14 0.0135(6) 0.0193(6) 0.0181(7) -0.0038(5) -0.0029(5) -0.0007(5)
C15 0.0167(6) 0.0191(7) 0.0195(7) -0.0039(5) -0.0044(5) -0.0014(5)
C16 0.0178(7) 0.0210(7) 0.0162(7) -0.0050(5) -0.0030(5) -0.0004(5)
C17 0.0204(7) 0.0187(6) 0.0216(7) -0.0084(5) -0.0039(5) -0.0001(5)
C18 0.0197(7) 0.0167(6) 0.0250(7) -0.0052(5) -0.0055(5) -0.0024(5)
C19 0.0220(7) 0.0210(7) 0.0241(7) -0.0020(6) -0.0027(6) -0.0035(6)
C20 0.0234(7) 0.0290(8) 0.0178(7) -0.0010(6) 0.0012(5) -0.0031(6)
C21 0.0208(7) 0.0300(8) 0.0209(7) -0.0097(6) -0.0030(5) 0.0018(6)
C22 0.0202(7) 0.0216(7) 0.0214(7) -0.0066(5) -0.0027(5) -0.0020(5)
C23 0.0148(6) 0.0207(7) 0.0180(7) -0.0039(5) -0.0034(5) 0.0001(5)
C24 0.0156(6) 0.0195(7) 0.0211(7) -0.0041(5) -0.0033(5) -0.0008(5)
N1 0.0181(6) 0.0153(6) 0.0173(6) -0.0046(4) -0.0001(4) -0.0030(4)
N2 0.0211(6) 0.0167(6) 0.0181(6) -0.0055(4) -0.0003(4) -0.0047(5)
O1 0.0179(5) 0.0244(5) 0.0168(5) -0.0033(4) 0.0028(4) -0.0022(4)
O2 0.0186(5) 0.0241(5) 0.0152(5) -0.0071(4) -0.0008(4) -0.0029(4)
O3 0.0186(5) 0.0340(6) 0.0187(5) -0.0081(4) 0.0015(4) -0.0075(4)
O4 0.0195(5) 0.0197(5) 0.0176(5) -0.0061(4) 0.0014(4) -0.0040(4)
O5 0.0270(5) 0.0208(5) 0.0195(5) -0.0071(4) 0.0032(4) -0.0059(4)

loop_
_atom_type_symbol
_atom_type_description
_atom_type_scat_dispersion_real
_atom_type_scat_dispersion_imag
_atom_type_scat_source
C C 0.0033 0.0016 'International Tables Vol C Tables 4.2.6.8 and 6.1.1.4'
H H 0.0000 0.0000 'International Tables Vol C Tables 4.2.6.8 and 6.1.1.4'
N N 0.0061 0.0033 'International Tables Vol C Tables 4.2.6.8 and 6.1.1.4'
O O 0.0106 0.0060 'International Tables Vol C Tables 4.2.6.8 and 6.1.1.4'

loop_
_geom_angle_atom_site_label_1
_geom_angle_atom_site_label_2
_geom_angle_atom_site_label_3
_geom_angle
O1 C1 C2 116.48(11)
O1 C1 C6 123.29(12)
C2 C1 C6 120.20(12)
O2 C2 C1 122.48(11)
O2 C2 C3 117.35(11)
C1 C2 C3 120.14(12)
O3 C3 C4 119.44(12)
O3 C3 C2 120.86(12)
C4 C3 C2 119.70(12)
C3 C4 C5 119.62(12)
C6 C5 C4 121.09(12)
C5 C6 C1 119.18(12)
O4 C7 N1 119.99(11)
O4 C7 C8 123.28(12)
N1 C7 C8 116.73(11)
C9 C8 C7 121.24(12)
C8 C9 C15 121.10(12)
C11 C10 C15 120.51(12)
C10 C11 C12 119.99(12)
C13 C12 C11 121.00(13)
C12 C13 C14 119.21(12)
N1 C14 C13 120.16(12)
N1 C14 C15 119.19(12)
C13 C14 C15 120.65(12)
C14 C15 C10 118.64(12)
C14 C15 C9 117.56(12)
C10 C15 C9 123.80(12)
O5 C16 N2 120.01(11)
O5 C16 C17 123.56(12)
N2 C16 C17 116.42(12)
C18 C17 C16 120.90(12)
C17 C18 C24 121.23(12)
C20 C19 C24 120.54(12)
C19 C20 C21 120.12(13)
C22 C21 C20 120.63(13)
C21 C22 C23 119.35(13)
N2 C23 C22 120.41(12)
N2 C23 C24 118.91(12)
C22 C23 C24 120.68(12)
C23 C24 C19 118.66(12)
C23 C24 C18 117.67(12)
C19 C24 C18 123.66(12)
C7 N1 C14 124.15(11)
C16 N2 C23 124.78(11)

loop_
_geom_bond_atom_site_label_1
_geom_bond_atom_site_label_2
_geom_bond_distance
C1 O1 1.3744(15)
C1 C2 1.3879(18)
C1 C6 1.3893(18)
C2 O2 1.3655(15)
C2 C3 1.3954(18)
C3 O3 1.3725(16)
C3 C4 1.3847(19)
C4 C5 1.3886(19)
C5 C6 1.3841(19)
C7 O4 1.2685(15)
C7 N1 1.3472(17)
C7 C8 1.4379(18)
C8 C9 1.3442(18)
C9 C15 1.4296(18)
C10 C11 1.371(2)
C10 C15 1.4056(18)
C11 C12 1.401(2)
C12 C13 1.3699(19)
C13 C14 1.4002(18)
C14 N1 1.3848(16)
C14 C15 1.4042(18)
C16 O5 1.2581(15)
C16 N2 1.3521(17)
C16 C17 1.4420(18)
C17 C18 1.3508(18)
C18 C24 1.4336(19)
C19 C20 1.373(2)
C19 C24 1.4039(19)
C20 C21 1.398(2)
C21 C22 1.3782(19)
C22 C23 1.3963(18)
C23 N2 1.3827(16)
C23 C24 1.4035(19)
